data_7229860
loop_
_publ_author_name
'Gunasekar, Gunniya Hariyanandam'
'Yoon, Yeahsel'
'Baek, Il-hyun'
'Yoon, Sungho'

_publ_section_title
;
 Catalytic reactivity of an iridium complex with a proton responsive
 N-donor ligand in CO2 hydrogenation to formate
;
_journal_issue 3
_journal_name_full 'RSC Advances'
_journal_page_first 1346
_journal_paper_doi 10.1039/C7RA12343D
_journal_volume 8
_journal_year 2018
_chemical_formula_moiety C24H25ClIrN4,2(CHCl3),Cl
_chemical_formula_sum 'C26 H27 Cl8 Ir N4'
_chemical_formula_weight 874.34
_chemical_name_common IrBz
_chemical_name_systematic
; 
 '(pentamethylcyclopentadienyl)Iridium(bibenzimidazole)(chloride)chlorido' 
;
_space_group_IT_number 14
_symmetry_cell_setting monoclinic
_symmetry_space_group_name_Hall '-P 2yn'
_symmetry_space_group_name_H-M 'P 1 21/n 1'
_atom_sites_solution_hydrogens geom
_atom_sites_solution_primary direct
_atom_sites_solution_secondary difmap
_audit_creation_method SHELXL-97
_audit_update_record
;
2015-08-28 deposited with the CCDC.
2017-12-22 downloaded from the CCDC.
;
_cell_angle_alpha 90.00
_cell_angle_beta 90.5240(10)
_cell_angle_gamma 90.00
_cell_formula_units_Z 4
_cell_length_a 8.3668(4)
_cell_length_b 12.3575(5)
_cell_length_c 30.7228(13)
_cell_measurement_reflns_used 9573
_cell_measurement_temperature 223(2)
_cell_measurement_theta_max 28.49
_cell_measurement_theta_min 2.52
_cell_volume 3176.4(2)
_computing_cell_refinement 'Bruker SAINT'
_computing_data_collection 'Bruker APEX2'
_computing_data_reduction 'Bruker SAINT'
_computing_molecular_graphics 'Bruker SHELXTL'
_computing_publication_material 'Bruker SHELXTL'
_computing_structure_refinement 'Bruker SHELXTL'
_computing_structure_solution 'Bruker SHELXTL'
_diffrn_ambient_temperature 223(2)
_diffrn_measured_fraction_theta_full 0.991
_diffrn_measured_fraction_theta_max 0.991
_diffrn_measurement_device_type 'PHOTON 100 CMOS'
_diffrn_measurement_method '\f and \w scans'
_diffrn_radiation_monochromator graphite
_diffrn_radiation_source 'sealed tube'
_diffrn_radiation_type MoK\a
_diffrn_radiation_wavelength 0.71073
_diffrn_reflns_av_R_equivalents 0.0443
_diffrn_reflns_av_sigmaI/netI 0.0153
_diffrn_reflns_limit_h_max 11
_diffrn_reflns_limit_h_min -11
_diffrn_reflns_limit_k_max 16
_diffrn_reflns_limit_k_min -16
_diffrn_reflns_limit_l_max 41
_diffrn_reflns_limit_l_min -41
_diffrn_reflns_number 141435
_diffrn_reflns_theta_full 28.54
_diffrn_reflns_theta_max 28.54
_diffrn_reflns_theta_min 2.12
_exptl_absorpt_coefficient_mu 4.901
_exptl_absorpt_correction_T_max 0.7457
_exptl_absorpt_correction_T_min 0.6141
_exptl_absorpt_correction_type multi-scan
_exptl_crystal_colour yellow
_exptl_crystal_density_diffrn 1.828
_exptl_crystal_density_method 'not measured'
_exptl_crystal_description block
_exptl_crystal_F_000 1708
_exptl_crystal_preparation Luminescent
_exptl_crystal_recrystallization_method 'Vapor diffusion'
_exptl_crystal_size_max 0.20
_exptl_crystal_size_mid 0.16
_exptl_crystal_size_min 0.09
_refine_diff_density_max 1.345
_refine_diff_density_min -0.826
_refine_diff_density_rms 0.083
_refine_ls_extinction_method none
_refine_ls_goodness_of_fit_ref 0.925
_refine_ls_hydrogen_treatment mixed
_refine_ls_matrix_type full
_refine_ls_number_parameters 365
_refine_ls_number_reflns 8006
_refine_ls_number_restraints 0
_refine_ls_restrained_S_all 0.925
_refine_ls_R_factor_all 0.0269
_refine_ls_R_factor_gt 0.0234
_refine_ls_shift/su_max 0.002
_refine_ls_shift/su_mean 0.000
_refine_ls_structure_factor_coef Fsqd
_refine_ls_weighting_details 'calc w=1/[\s^2^(Fo^2^)+(0.0298P)^2^+7.9664P] where P=(Fo^2^+2Fc^2^)/3'
_refine_ls_weighting_scheme calc
_refine_ls_wR_factor_gt 0.0575
_refine_ls_wR_factor_ref 0.0594
_reflns_number_gt 7447
_reflns_number_total 8006
_reflns_threshold_expression >2sigma(I)
_cod_data_source_file c7ra12343d2.cif
_cod_data_source_block sad
_cod_depositor_comments
;
The following automatic conversions were performed:

'_exptl_absorpt_correction_type' value 'Multi-scan' changed to
'multi-scan' according to
/home/data/users/saulius/crontab/automatic-downloads/rss-feeds/RSC/lib/dictionaries/cif_core.dic
dictionary named 'cif_core.dic' version 2.4.2 from 2011-04-26.

Automatic conversion script
Id: cif_fix_values 4973 2017-02-22 13:04:09Z antanas 
;
_cod_original_sg_symbol_H-M P21/n
_cod_database_code 7229860

loop_
_symmetry_equiv_pos_as_xyz
'x, y, z'
'-x+1/2, y+1/2, -z+1/2'
'-x, -y, -z'
'x-1/2, -y-1/2, z-1/2'

loop_
_atom_site_label
_atom_site_type_symbol
_atom_site_fract_x
_atom_site_fract_y
_atom_site_fract_z
_atom_site_U_iso_or_equiv
_atom_site_adp_type
_atom_site_occupancy
_atom_site_symmetry_multiplicity
_atom_site_calc_flag
_atom_site_refinement_flags
Ir1 Ir 0.581550(12) 0.316262(8) 0.094321(3) 0.02347(4) Uani 1 1 d .
Cl1 Cl 0.35059(9) 0.33674(6) 0.04848(2) 0.03283(14) Uani 1 1 d .
C15 C 0.7581(3) 0.3685(2) 0.14106(10) 0.0300(6) Uani 1 1 d .
C8 C 0.2847(4) 0.3243(2) 0.19414(10) 0.0345(6) Uani 1 1 d .
H8 H 0.3126 0.3941 0.1848 0.041 Uiso 1 1 calc R
N4 N 0.5542(3) -0.0199(2) 0.07548(9) 0.0323(5) Uani 1 1 d .
C17 C 0.6580(3) 0.4853(2) 0.08810(10) 0.0292(6) Uani 1 1 d .
N1 N 0.4341(3) 0.22002(19) 0.13608(7) 0.0263(5) Uani 1 1 d .
C1 C 0.4389(3) 0.1144(2) 0.12813(9) 0.0280(5) Uani 1 1 d .
N3 N 0.3508(3) 0.0563(2) 0.15645(9) 0.0330(5) Uani 1 1 d .
N2 N 0.5997(3) 0.15709(19) 0.06846(8) 0.0270(5) Uani 1 1 d .
C9 C 0.6733(3) 0.1038(2) 0.03410(10) 0.0303(6) Uani 1 1 d .
C3 C 0.3367(3) 0.2320(2) 0.17209(9) 0.0276(5) Uani 1 1 d .
C10 C 0.6463(4) -0.0079(3) 0.03900(10) 0.0342(6) Uani 1 1 d .
C16 C 0.6486(3) 0.4577(2) 0.13298(10) 0.0279(5) Uani 1 1 d .
C4 C 0.2859(3) 0.1289(2) 0.18549(10) 0.0308(6) Uani 1 1 d .
C6 C 0.1450(4) 0.2050(3) 0.24408(11) 0.0438(8) Uani 1 1 d .
H6 H 0.0821 0.1978 0.2691 0.053 Uiso 1 1 calc R
C20 C 0.7893(5) 0.3169(3) 0.18444(12) 0.0447(8) Uani 1 1 d .
H20A H 0.8414 0.2476 0.1803 0.067 Uiso 1 1 calc R
H20B H 0.6888 0.3061 0.1993 0.067 Uiso 1 1 calc R
H20C H 0.8578 0.3636 0.2018 0.067 Uiso 1 1 calc R
C5 C 0.1899(4) 0.1141(3) 0.22202(11) 0.0405(7) Uani 1 1 d .
H5 H 0.1578 0.0447 0.2310 0.049 Uiso 1 1 calc R
C7 C 0.1901(4) 0.3085(3) 0.23046(11) 0.0394(7) Uani 1 1 d .
H7 H 0.1555 0.3690 0.2463 0.047 Uiso 1 1 calc R
C24 C 0.9644(4) 0.2618(3) 0.09473(14) 0.0458(8) Uani 1 1 d .
H24A H 1.0673 0.2980 0.0945 0.069 Uiso 1 1 calc R
H24B H 0.9477 0.2248 0.0672 0.069 Uiso 1 1 calc R
H24C H 0.9622 0.2097 0.1183 0.069 Uiso 1 1 calc R
C23 C 0.8264(5) 0.4276(3) 0.02163(12) 0.0483(9) Uani 1 1 d .
H23A H 0.7368 0.4194 0.0017 0.072 Uiso 1 1 calc R
H23B H 0.9066 0.3732 0.0153 0.072 Uiso 1 1 calc R
H23C H 0.8725 0.4991 0.0183 0.072 Uiso 1 1 calc R
C19 C 0.8351(3) 0.3436(2) 0.10102(11) 0.0324(6) Uani 1 1 d .
C18 C 0.7698(3) 0.4137(2) 0.06754(10) 0.0322(6) Uani 1 1 d .
Cl2 Cl 0.42335(12) 0.81318(6) 0.14270(3) 0.0482(2) Uani 1 1 d .
Cl5 Cl 0.16091(13) 0.53481(10) 0.09997(4) 0.0636(3) Uani 1 1 d .
Cl4 Cl 0.02197(17) 0.58236(9) 0.18275(4) 0.0695(3) Uani 1 1 d .
Cl8 Cl 0.94009(18) 0.85395(10) 0.21289(4) 0.0729(3) Uani 1 1 d .
Cl6 Cl 0.70177(17) 1.02278(11) 0.21752(4) 0.0755(3) Uani 1 1 d .
Cl7 Cl 0.88741(16) 0.99471(11) 0.13978(4) 0.0718(3) Uani 1 1 d .
C11 C 0.7051(4) -0.0832(3) 0.00935(12) 0.0428(8) Uani 1 1 d .
H11 H 0.6873 -0.1578 0.0128 0.051 Uiso 1 1 calc R
C14 C 0.7557(4) 0.1428(3) -0.00167(11) 0.0403(7) Uani 1 1 d .
H14 H 0.7709 0.2174 -0.0059 0.048 Uiso 1 1 calc R
C21 C 0.5647(4) 0.5223(3) 0.16713(11) 0.0373(7) Uani 1 1 d .
H21A H 0.6264 0.5867 0.1738 0.056 Uiso 1 1 calc R
H21B H 0.5537 0.4789 0.1932 0.056 Uiso 1 1 calc R
H21C H 0.4596 0.5431 0.1565 0.056 Uiso 1 1 calc R
C12 C 0.7899(4) -0.0433(3) -0.02496(12) 0.0496(9) Uani 1 1 d .
H12 H 0.8328 -0.0920 -0.0452 0.060 Uiso 1 1 calc R
C22 C 0.5693(4) 0.5748(3) 0.06545(12) 0.0396(7) Uani 1 1 d .
H22A H 0.5043 0.6133 0.0863 0.059 Uiso 1 1 calc R
H22B H 0.5010 0.5445 0.0429 0.059 Uiso 1 1 calc R
H22C H 0.6451 0.6243 0.0525 0.059 Uiso 1 1 calc R
C13 C 0.8146(4) 0.0674(3) -0.03083(12) 0.0497(9) Uani 1 1 d .
H13 H 0.8724 0.0914 -0.0551 0.060 Uiso 1 1 calc R
C2 C 0.5301(3) 0.0800(2) 0.09151(9) 0.0260(5) Uani 1 1 d .
C25 C 0.0842(5) 0.6390(3) 0.13305(14) 0.0521(9) Uani 1 1 d .
H25 H 0.1696 0.6927 0.1389 0.063 Uiso 1 1 calc R
Cl3 Cl -0.07659(19) 0.70367(11) 0.10705(5) 0.0854(4) Uani 1 1 d .
C26 C 0.7947(6) 0.9283(3) 0.18337(13) 0.0576(10) Uani 1 1 d .
H26 H 0.7130 0.8778 0.1717 0.069 Uiso 1 1 calc R
H2 H 0.512(5) -0.076(4) 0.0863(14) 0.055(12) Uiso 1 1 d .
H1 H 0.342(5) -0.012(4) 0.1556(13) 0.053(12) Uiso 1 1 d .

loop_
_atom_site_aniso_label
_atom_site_aniso_U_11
_atom_site_aniso_U_22
_atom_site_aniso_U_33
_atom_site_aniso_U_23
_atom_site_aniso_U_13
_atom_site_aniso_U_12
Ir1 0.02257(6) 0.02105(6) 0.02686(6) -0.00228(4) 0.00428(4) -0.00377(4)
Cl1 0.0303(3) 0.0329(3) 0.0353(4) -0.0017(3) -0.0021(3) -0.0028(3)
C15 0.0278(13) 0.0233(13) 0.0388(15) -0.0022(11) -0.0051(11) -0.0038(11)
C8 0.0333(15) 0.0333(15) 0.0370(16) -0.0041(12) 0.0063(12) -0.0027(12)
N4 0.0354(13) 0.0236(12) 0.0379(14) -0.0024(10) -0.0002(11) -0.0006(10)
C17 0.0290(14) 0.0225(13) 0.0362(15) 0.0001(11) 0.0028(11) -0.0086(10)
N1 0.0295(12) 0.0227(11) 0.0268(11) -0.0003(9) 0.0043(9) -0.0051(9)
C1 0.0289(13) 0.0223(12) 0.0328(14) 0.0004(10) 0.0006(11) -0.0037(10)
N3 0.0373(13) 0.0226(12) 0.0394(14) 0.0039(10) 0.0047(11) -0.0049(10)
N2 0.0254(11) 0.0248(11) 0.0307(12) -0.0051(9) 0.0037(9) -0.0018(9)
C9 0.0267(13) 0.0312(14) 0.0329(14) -0.0083(11) 0.0005(11) -0.0006(11)
C3 0.0240(13) 0.0317(14) 0.0270(13) 0.0003(11) 0.0017(10) -0.0028(11)
C10 0.0310(14) 0.0319(15) 0.0396(16) -0.0082(12) -0.0041(12) 0.0032(12)
C16 0.0270(13) 0.0205(12) 0.0363(15) -0.0035(11) -0.0009(11) -0.0059(10)
C4 0.0286(14) 0.0322(15) 0.0318(14) 0.0033(11) 0.0033(11) -0.0024(11)
C6 0.0389(17) 0.060(2) 0.0329(16) 0.0042(15) 0.0111(13) -0.0010(15)
C20 0.052(2) 0.0379(18) 0.0439(19) 0.0023(14) -0.0132(16) -0.0005(15)
C5 0.0414(17) 0.0428(18) 0.0375(17) 0.0125(14) 0.0080(14) -0.0024(14)
C7 0.0352(16) 0.0469(19) 0.0363(16) -0.0087(14) 0.0071(13) -0.0010(14)
C24 0.0273(15) 0.0383(18) 0.072(2) -0.0066(17) 0.0040(15) 0.0018(13)
C23 0.049(2) 0.046(2) 0.050(2) 0.0014(16) 0.0215(16) -0.0129(16)
C19 0.0213(13) 0.0261(13) 0.0497(18) -0.0029(12) 0.0023(12) -0.0054(10)
C18 0.0273(13) 0.0298(14) 0.0396(16) -0.0007(12) 0.0097(12) -0.0115(11)
Cl2 0.0630(6) 0.0248(4) 0.0568(5) 0.0044(3) 0.0053(4) -0.0067(3)
Cl5 0.0543(6) 0.0665(7) 0.0703(7) -0.0175(5) 0.0081(5) -0.0103(5)
Cl4 0.0891(8) 0.0534(6) 0.0662(7) -0.0017(5) 0.0106(6) 0.0009(6)
Cl8 0.1053(10) 0.0574(6) 0.0557(6) 0.0070(5) -0.0092(6) 0.0240(6)
Cl6 0.0843(8) 0.0662(7) 0.0758(8) -0.0002(6) -0.0103(6) 0.0190(6)
Cl7 0.0834(8) 0.0712(7) 0.0606(6) 0.0211(6) -0.0152(6) -0.0146(6)
C11 0.0427(18) 0.0381(17) 0.0473(19) -0.0176(15) -0.0077(15) 0.0102(14)
C14 0.0358(16) 0.0476(19) 0.0377(17) -0.0089(14) 0.0076(13) -0.0041(14)
C21 0.0430(17) 0.0285(15) 0.0405(17) -0.0105(13) 0.0039(13) -0.0051(13)
C12 0.0415(18) 0.059(2) 0.048(2) -0.0281(18) -0.0012(15) 0.0132(17)
C22 0.0423(17) 0.0297(15) 0.0470(18) 0.0076(13) 0.0005(14) -0.0060(13)
C13 0.0407(18) 0.068(3) 0.0407(18) -0.0161(17) 0.0099(15) 0.0006(17)
C2 0.0237(12) 0.0174(11) 0.0369(15) -0.0021(10) -0.0003(10) 0.0021(9)
C25 0.048(2) 0.041(2) 0.067(3) -0.0048(18) -0.0036(18) -0.0113(16)
Cl3 0.0935(10) 0.0606(7) 0.1014(10) -0.0021(7) -0.0387(8) 0.0091(6)
C26 0.074(3) 0.047(2) 0.052(2) 0.0053(17) -0.014(2) -0.0093(19)

loop_
_atom_type_symbol
_atom_type_description
_atom_type_scat_dispersion_real
_atom_type_scat_dispersion_imag
_atom_type_scat_source
C C 0.0033 0.0016 'International Tables Vol C Tables 4.2.6.8 and 6.1.1.4'
H H 0.0000 0.0000 'International Tables Vol C Tables 4.2.6.8 and 6.1.1.4'
N N 0.0061 0.0033 'International Tables Vol C Tables 4.2.6.8 and 6.1.1.4'
Cl Cl 0.1484 0.1585 'International Tables Vol C Tables 4.2.6.8 and 6.1.1.4'
Ir Ir -1.4442 7.9887 'International Tables Vol C Tables 4.2.6.8 and 6.1.1.4'

loop_
_geom_angle_atom_site_label_1
_geom_angle_atom_site_label_2
_geom_angle_atom_site_label_3
_geom_angle
N2 Ir1 N1 75.79(9)
N2 Ir1 C15 118.43(10)
N1 Ir1 C15 99.33(10)
N2 Ir1 C18 108.63(10)
N1 Ir1 C18 164.74(11)
C15 Ir1 C18 65.58(12)
N2 Ir1 C19 96.14(10)
N1 Ir1 C19 126.86(11)
C15 Ir1 C19 38.72(12)
C18 Ir1 C19 39.27(12)
N2 Ir1 C16 157.58(10)
N1 Ir1 C16 105.33(10)
C15 Ir1 C16 39.19(10)
C18 Ir1 C16 64.84(11)
C19 Ir1 C16 64.85(11)
N2 Ir1 C17 145.70(10)
N1 Ir1 C17 138.51(10)
C15 Ir1 C17 64.74(11)
C18 Ir1 C17 38.63(11)
C19 Ir1 C17 64.64(11)
C16 Ir1 C17 37.96(11)
N2 Ir1 Cl1 86.45(7)
N1 Ir1 Cl1 86.84(7)
C15 Ir1 Cl1 155.12(8)
C18 Ir1 Cl1 107.80(9)
C19 Ir1 Cl1 145.87(9)
C16 Ir1 Cl1 115.93(8)
C17 Ir1 Cl1 94.74(8)
C19 C15 C16 107.8(3)
C19 C15 C20 126.8(3)
C16 C15 C20 125.4(3)
C19 C15 Ir1 70.90(16)
C16 C15 Ir1 71.67(16)
C20 C15 Ir1 125.4(2)
C7 C8 C3 117.2(3)
C2 N4 C10 106.7(3)
C16 C17 C18 108.7(3)
C16 C17 C22 126.5(3)
C18 C17 C22 124.8(3)
C16 C17 Ir1 70.66(15)
C18 C17 Ir1 69.14(15)
C22 C17 Ir1 126.8(2)
C1 N1 C3 105.7(2)
C1 N1 Ir1 114.55(18)
C3 N1 Ir1 139.65(19)
N1 C1 N3 112.7(3)
N1 C1 C2 117.0(2)
N3 C1 C2 130.3(3)
C1 N3 C4 106.9(2)
C2 N2 C9 105.4(2)
C2 N2 Ir1 115.59(18)
C9 N2 Ir1 138.9(2)
C14 C9 N2 131.5(3)
C14 C9 C10 120.4(3)
N2 C9 C10 108.1(3)
N1 C3 C8 131.3(3)
N1 C3 C4 108.6(2)
C8 C3 C4 120.1(3)
N4 C10 C11 131.7(3)
N4 C10 C9 106.5(3)
C11 C10 C9 121.8(3)
C17 C16 C15 107.9(3)
C17 C16 C21 125.6(3)
C15 C16 C21 125.7(3)
C17 C16 Ir1 71.38(16)
C15 C16 Ir1 69.15(15)
C21 C16 Ir1 133.5(2)
N3 C4 C5 131.7(3)
N3 C4 C3 106.2(2)
C5 C4 C3 122.1(3)
C5 C6 C7 121.8(3)
C6 C5 C4 116.9(3)
C8 C7 C6 121.8(3)
C15 C19 C18 108.2(3)
C15 C19 C24 126.2(3)
C18 C19 C24 125.5(3)
C15 C19 Ir1 70.38(16)
C18 C19 Ir1 70.20(16)
C24 C19 Ir1 126.5(2)
C17 C18 C19 107.4(3)
C17 C18 C23 123.7(3)
C19 C18 C23 128.0(3)
C17 C18 Ir1 72.22(15)
C19 C18 Ir1 70.53(15)
C23 C18 Ir1 131.4(2)
C12 C11 C10 116.9(3)
C9 C14 C13 117.4(3)
C11 C12 C13 122.1(3)
C14 C13 C12 121.4(4)
N2 C2 N4 113.3(3)
N2 C2 C1 116.6(2)
N4 C2 C1 130.1(3)
Cl3 C25 Cl4 110.1(2)
Cl3 C25 Cl5 110.6(2)
Cl4 C25 Cl5 108.7(2)
Cl6 C26 Cl7 110.2(2)
Cl6 C26 Cl8 110.2(2)
Cl7 C26 Cl8 109.1(3)

loop_
_geom_bond_atom_site_label_1
_geom_bond_atom_site_label_2
_geom_bond_distance
Ir1 N2 2.127(2)
Ir1 N1 2.148(2)
Ir1 C15 2.150(3)
Ir1 C18 2.152(3)
Ir1 C19 2.156(3)
Ir1 C16 2.183(3)
Ir1 C17 2.193(3)
Ir1 Cl1 2.3941(7)
C15 C19 1.427(4)
C15 C16 1.453(4)
C15 C20 1.498(4)
C8 C7 1.387(4)
C8 C3 1.399(4)
N4 C2 1.345(4)
N4 C10 1.374(4)
C17 C16 1.423(4)
C17 C18 1.438(4)
C17 C22 1.500(4)
N1 C1 1.329(4)
N1 C3 1.388(3)
C1 N3 1.352(4)
C1 C2 1.429(4)
N3 C4 1.381(4)
N2 C2 1.325(4)
N2 C9 1.392(4)
C9 C14 1.389(4)
C9 C10 1.408(4)
C3 C4 1.405(4)
C10 C11 1.395(4)
C16 C21 1.498(4)
C4 C5 1.398(4)
C6 C5 1.367(5)
C6 C7 1.398(5)
C24 C19 1.494(4)
C23 C18 1.502(4)
C19 C18 1.448(4)
Cl5 C25 1.765(4)
Cl4 C25 1.763(4)
Cl8 C26 1.768(4)
Cl6 C26 1.756(5)
Cl7 C26 1.757(4)
C11 C12 1.368(6)
C14 C13 1.386(5)
C12 C13 1.396(6)
C25 Cl3 1.751(4)
